data_7038243
loop_
_publ_author_name
'\'Alvarez, Mar\'ia'
'\'Alvarez, Eleuterio'
'Fructos, Manuel R.'
'Urbano, Juan'
'P\'erez, Pedro J'

_publ_section_title
;
 Copper-induced ammonia N-H functionalization.
;
_journal_issue 37
_journal_name_full 'Dalton transactions (Cambridge, England : 2003)'
_journal_page_first 14628
_journal_page_last 14633
_journal_paper_doi 10.1039/c5dt04972e
_journal_volume 45
_journal_year 2016
_chemical_formula_moiety 'C40 H48 B Li N6 O'
_chemical_formula_sum 'C40 H48 B Li N6 O'
_chemical_formula_weight 646.59
_chemical_name_systematic
; 
 ? 
;
_space_group_IT_number 161
_symmetry_cell_setting trigonal
_symmetry_space_group_name_Hall 'R 3 -2"c'
_symmetry_space_group_name_H-M 'R 3 c :H'
_atom_sites_solution_hydrogens geom
_atom_sites_solution_primary direct
_atom_sites_solution_secondary difmap
_audit_creation_method SHELXL-97
_audit_update_record
;
2015-12-18 deposited with the CCDC.
2016-02-02 downloaded from the CCDC.
;
_cell_angle_alpha 90.00
_cell_angle_beta 90.00
_cell_angle_gamma 120.00
_cell_formula_units_Z 6
_cell_length_a 11.90130(10)
_cell_length_b 11.90130(10)
_cell_length_c 45.2468(10)
_cell_measurement_reflns_used 8303
_cell_measurement_temperature 193(2)
_cell_measurement_theta_max 30.27
_cell_measurement_theta_min 2.70
_cell_volume 5550.18(14)
_computing_cell_refinement 'APEX2 Software Suite (Bruker, 2007)'
_computing_data_collection 'APEX2 Software Suite (Bruker, 2007)'
_computing_data_reduction 'APEX2 Software Suite (Bruker, 2007)'
_computing_molecular_graphics 'SHELXTL (Sheldrick, 2008)'
_computing_publication_material 'SHELXTL and publCIF (Westrip, 2010)'
_computing_structure_refinement 'SHELXL97 (Sheldrick, 2008)'
_computing_structure_solution 'SIR2002 (Burla et al., 2003)'
_diffrn_ambient_temperature 193(2)
_diffrn_detector_area_resol_mean 8.26
_diffrn_measured_fraction_theta_full 0.998
_diffrn_measured_fraction_theta_max 0.998
_diffrn_measurement_device_type
;
 Bruker-Nonius X8kappa APEX II CCD area detector
;
_diffrn_measurement_method 'phi and omega scans with narrow frames'
_diffrn_radiation_monochromator graphite
_diffrn_radiation_source 'fine-focus sealed tube'
_diffrn_radiation_type MoK\a
_diffrn_radiation_wavelength 0.71073
_diffrn_reflns_av_R_equivalents 0.0258
_diffrn_reflns_av_unetI/netI 0.0067
_diffrn_reflns_limit_h_max 14
_diffrn_reflns_limit_h_min -14
_diffrn_reflns_limit_k_max 14
_diffrn_reflns_limit_k_min -14
_diffrn_reflns_limit_l_max 54
_diffrn_reflns_limit_l_min -54
_diffrn_reflns_number 37671
_diffrn_reflns_theta_full 25.23
_diffrn_reflns_theta_max 25.23
_diffrn_reflns_theta_min 2.67
_diffrn_standards_decay_% 0
_exptl_absorpt_coefficient_mu 0.070
_exptl_absorpt_correction_T_max 0.9703
_exptl_absorpt_correction_T_min 0.9671
_exptl_absorpt_correction_type multi-scan
_exptl_absorpt_process_details
;
program SADABS, Bruker (2001).
;
_exptl_crystal_colour colourless
_exptl_crystal_density_diffrn 1.161
_exptl_crystal_density_method 'not measured'
_exptl_crystal_description prism
_exptl_crystal_F_000 2076
_exptl_crystal_size_max 0.50
_exptl_crystal_size_mid 0.50
_exptl_crystal_size_min 0.45
_refine_diff_density_max 0.570
_refine_diff_density_min -0.575
_refine_diff_density_rms 0.056
_refine_ls_extinction_method none
_refine_ls_goodness_of_fit_ref 1.393
_refine_ls_hydrogen_treatment constr
_refine_ls_matrix_type full
_refine_ls_number_parameters 158
_refine_ls_number_reflns 1124
_refine_ls_number_restraints 51
_refine_ls_restrained_S_all 1.818
_refine_ls_R_factor_all 0.0667
_refine_ls_R_factor_gt 0.0660
_refine_ls_shift/su_max 0.000
_refine_ls_shift/su_mean 0.000
_refine_ls_structure_factor_coef Fsqd
_refine_ls_weighting_details 'calc w=1/[\s^2^(Fo^2^)+(0.1042P)^2^+4.1551P] where P=(Fo^2^+2Fc^2^)/3'
_refine_ls_weighting_scheme calc
_refine_ls_wR_factor_gt 0.1856
_refine_ls_wR_factor_ref 0.1864
_reflns_number_gt 1105
_reflns_number_total 1124
_reflns_threshold_expression >2sigma(I)
_cod_data_source_file c5dt04972e2.cif
_cod_data_source_block 6
_cod_depositor_comments
;
The following automatic conversions were performed:

'_symmetry_cell_setting' value 'Trigonal' changed to 'trigonal'
according to
/usr/data/users/saulius/crontab/automatic-downloads/rss-feeds/RSC/lib/dictionaries/cif_core.dic
dictionary named 'cif_core.dic' version 2.4.2 from 2011-04-26.

Automatic conversion script
Id: cif_fix_values 4268 2015-11-12 08:31:59Z antanas 

 Adding full bibliography for 7038238--7038244.cif.
;
_cod_original_sg_symbol_H-M 'R 3 c'
_cod_database_code 7038243

loop_
_symmetry_equiv_pos_as_xyz
'x, y, z'
'-y, x-y, z'
'-x+y, -x, z'
'-y, -x, z+1/2'
'-x+y, y, z+1/2'
'x, x-y, z+1/2'
'x+2/3, y+1/3, z+1/3'
'-y+2/3, x-y+1/3, z+1/3'
'-x+y+2/3, -x+1/3, z+1/3'
'-y+2/3, -x+1/3, z+5/6'
'-x+y+2/3, y+1/3, z+5/6'
'x+2/3, x-y+1/3, z+5/6'
'x+1/3, y+2/3, z+2/3'
'-y+1/3, x-y+2/3, z+2/3'
'-x+y+1/3, -x+2/3, z+2/3'
'-y+1/3, -x+2/3, z+7/6'
'-x+y+1/3, y+2/3, z+7/6'
'x+1/3, x-y+2/3, z+7/6'

loop_
_atom_site_label
_atom_site_type_symbol
_atom_site_fract_x
_atom_site_fract_y
_atom_site_fract_z
_atom_site_U_iso_or_equiv
_atom_site_adp_type
_atom_site_occupancy
_atom_site_symmetry_multiplicity
_atom_site_calc_flag
_atom_site_refinement_flags
Li1 Li 0.0000 0.0000 0.3328(2) 0.0150(18) Uani 1 3 d SU
N1 N 0.1253(4) 0.1597(4) 0.35818(9) 0.0372(10) Uani 1 1 d .
N2 N 0.1105(4) 0.1319(4) 0.38772(8) 0.0358(10) Uani 1 1 d .
C1 C 0.2290(5) 0.2783(5) 0.35548(13) 0.0395(11) Uani 1 1 d .
C2 C 0.2822(6) 0.3275(6) 0.38328(13) 0.0484(14) Uani 1 1 d .
H2 H 0.3562 0.4091 0.3876 0.058 Uiso 1 1 calc R
C3 C 0.2039(6) 0.2322(6) 0.40286(12) 0.0429(12) Uani 1 1 d .
H3 H 0.2141 0.2365 0.4237 0.051 Uiso 1 1 calc R
C4 C 0.2673(5) 0.3363(5) 0.32535(12) 0.0400(12) Uani 1 1 d .
C5 C 0.2096(6) 0.4027(6) 0.31270(15) 0.0509(14) Uani 1 1 d .
C6 C 0.2365(7) 0.4439(7) 0.28379(13) 0.0530(14) Uani 1 1 d .
H6 H 0.1952 0.4869 0.2753 0.064 Uiso 1 1 calc R
C7 C 0.3230(6) 0.4243(6) 0.26660(14) 0.0496(14) Uani 1 1 d .
C8 C 0.3862(7) 0.3671(6) 0.28003(15) 0.0557(16) Uani 1 1 d .
H8 H 0.4487 0.3573 0.2690 0.067 Uiso 1 1 calc R
C9 C 0.3611(7) 0.3231(6) 0.30931(15) 0.0521(15) Uani 1 1 d .
C10 C 0.1179(9) 0.4301(10) 0.3308(2) 0.076(2) Uani 1 1 d .
H10A H 0.1669 0.4925 0.3465 0.113 Uiso 1 1 calc R
H10B H 0.0504 0.3492 0.3397 0.113 Uiso 1 1 calc R
H10C H 0.0776 0.4662 0.3180 0.113 Uiso 1 1 calc R
C11 C 0.3466(8) 0.4662(8) 0.23465(15) 0.0626(19) Uani 1 1 d .
H11A H 0.4320 0.5444 0.2327 0.094 Uiso 1 1 calc R
H11B H 0.2793 0.4849 0.2279 0.094 Uiso 1 1 calc R
H11C H 0.3439 0.3966 0.2225 0.094 Uiso 1 1 calc R
C12 C 0.4325(12) 0.2616(12) 0.3229(2) 0.092(3) Uani 1 1 d .
H12A H 0.3706 0.1714 0.3280 0.139 Uiso 1 1 calc R
H12B H 0.4776 0.3095 0.3407 0.139 Uiso 1 1 calc R
H12C H 0.4959 0.2640 0.3087 0.139 Uiso 1 1 calc R
B1 B 0.0000 0.0000 0.3991(2) 0.0356(19) Uani 1 3 d S
H1 H 0.0000 0.0000 0.4212 0.043 Uiso 1 3 calc SR
O1 O 0.0000 0.0000 0.29191(18) 0.084(2) Uani 1 3 d SDU
C13 C 0.1046(10) -0.0051(19) 0.2753(2) 0.095(3) Uani 0.6666 1 d PDU
H13A H 0.1287 -0.0667 0.2838 0.115 Uiso 0.6666 1 calc PR
H13B H 0.1826 0.0814 0.2726 0.115 Uiso 0.6666 1 calc PR
C14 C 0.0225(16) -0.0568(13) 0.2469(2) 0.103(4) Uani 0.6666 1 d PDU
H14A H 0.0615 -0.0827 0.2308 0.123 Uiso 0.6666 1 calc PR
H14B H -0.0706 -0.1202 0.2499 0.123 Uiso 0.6666 1 calc PR

loop_
_atom_site_aniso_label
_atom_site_aniso_U_11
_atom_site_aniso_U_22
_atom_site_aniso_U_33
_atom_site_aniso_U_23
_atom_site_aniso_U_13
_atom_site_aniso_U_12
Li1 0.015(2) 0.015(2) 0.014(3) 0.000 0.000 0.0077(12)
N1 0.042(2) 0.037(2) 0.030(2) 0.0007(16) 0.0032(17) 0.0180(18)
N2 0.040(2) 0.041(2) 0.027(2) -0.0018(16) -0.0014(16) 0.0210(19)
C1 0.039(3) 0.037(3) 0.044(3) -0.004(2) 0.005(2) 0.020(2)
C2 0.045(3) 0.042(3) 0.048(3) -0.009(2) -0.001(2) 0.013(2)
C3 0.049(3) 0.047(3) 0.030(2) -0.009(2) -0.005(2) 0.022(2)
C4 0.039(3) 0.032(2) 0.044(3) 0.000(2) 0.007(2) 0.014(2)
C5 0.048(3) 0.052(3) 0.054(3) 0.006(3) 0.008(3) 0.026(3)
C6 0.054(3) 0.062(4) 0.048(3) 0.011(3) 0.003(3) 0.032(3)
C7 0.052(3) 0.045(3) 0.043(3) 0.006(2) 0.007(2) 0.018(3)
C8 0.068(4) 0.052(3) 0.052(3) 0.011(3) 0.028(3) 0.034(3)
C9 0.064(4) 0.049(3) 0.053(3) 0.011(3) 0.020(3) 0.036(3)
C10 0.079(5) 0.108(7) 0.069(5) 0.019(4) 0.020(4) 0.069(5)
C11 0.065(4) 0.064(4) 0.047(4) 0.010(3) 0.008(3) 0.023(3)
C12 0.127(8) 0.128(8) 0.075(5) 0.039(6) 0.045(6) 0.104(7)
B1 0.040(3) 0.040(3) 0.026(4) 0.000 0.000 0.0201(15)
O1 0.099(3) 0.099(3) 0.055(3) 0.000 0.000 0.0493(16)
C13 0.094(4) 0.113(5) 0.074(4) -0.003(4) 0.008(3) 0.048(4)
C14 0.098(5) 0.114(5) 0.086(5) -0.016(4) 0.010(4) 0.046(4)

loop_
_atom_type_symbol
_atom_type_description
_atom_type_scat_dispersion_real
_atom_type_scat_dispersion_imag
_atom_type_scat_source
C C 0.0033 0.0000 'International Tables Vol C Tables 4.2.6.8 and 6.1.1.4'
H H 0.0000 0.0000 'International Tables Vol C Tables 4.2.6.8 and 6.1.1.4'
B B 0.0013 0.0000 'International Tables Vol C Tables 4.2.6.8 and 6.1.1.4'
Li Li -0.0003 0.0000 'International Tables Vol C Tables 4.2.6.8 and 6.1.1.4'
N N 0.0061 0.0000 'International Tables Vol C Tables 4.2.6.8 and 6.1.1.4'
O O 0.0106 0.0000 'International Tables Vol C Tables 4.2.6.8 and 6.1.1.4'

loop_
_geom_angle_atom_site_label_1
_geom_angle_atom_site_label_2
_geom_angle_atom_site_label_3
_geom_angle
_geom_angle_site_symmetry_1
_geom_angle_site_symmetry_3
O1 Li1 N1 123.5(3) . .
O1 Li1 N1 123.5(3) . 3
N1 Li1 N1 92.4(4) . 3
O1 Li1 N1 123.5(3) . 2
N1 Li1 N1 92.4(4) . 2
N1 Li1 N1 92.4(4) 3 2
C1 N1 N2 106.5(4) . .
C1 N1 Li1 140.9(4) . .
N2 N1 Li1 111.9(4) . .
C3 N2 N1 109.6(4) . .
C3 N2 B1 129.7(5) . .
N1 N2 B1 120.7(4) . .
N1 C1 C2 110.2(5) . .
N1 C1 C4 118.6(5) . .
C2 C1 C4 131.1(5) . .
C3 C2 C1 104.8(5) . .
C3 C2 H2 127.6 . .
C1 C2 H2 127.6 . .
N2 C3 C2 108.9(5) . .
N2 C3 H3 125.6 . .
C2 C3 H3 125.6 . .
C5 C4 C9 119.5(5) . .
C5 C4 C1 120.8(5) . .
C9 C4 C1 119.7(5) . .
C6 C5 C4 119.8(5) . .
C6 C5 C10 119.9(6) . .
C4 C5 C10 120.3(6) . .
C5 C6 C7 121.9(6) . .
C5 C6 H6 119.1 . .
C7 C6 H6 119.1 . .
C8 C7 C6 117.7(6) . .
C8 C7 C11 121.8(6) . .
C6 C7 C11 120.5(6) . .
C7 C8 C9 122.3(6) . .
C7 C8 H8 118.9 . .
C9 C8 H8 118.9 . .
C8 C9 C4 118.6(6) . .
C8 C9 C12 120.2(6) . .
C4 C9 C12 121.2(6) . .
C5 C10 H10A 109.5 . .
C5 C10 H10B 109.5 . .
H10A C10 H10B 109.5 . .
C5 C10 H10C 109.5 . .
H10A C10 H10C 109.5 . .
H10B C10 H10C 109.5 . .
C7 C11 H11A 109.5 . .
C7 C11 H11B 109.5 . .
H11A C11 H11B 109.5 . .
C7 C11 H11C 109.5 . .
H11A C11 H11C 109.5 . .
H11B C11 H11C 109.5 . .
C9 C12 H12A 109.5 . .
C9 C12 H12B 109.5 . .
H12A C12 H12B 109.5 . .
C9 C12 H12C 109.5 . .
H12A C12 H12C 109.5 . .
H12B C12 H12C 109.5 . .
N2 B1 N2 109.5(4) 3 2
N2 B1 N2 109.5(4) 3 .
N2 B1 N2 109.5(4) 2 .
N2 B1 H1 109.4 3 .
N2 B1 H1 109.4 2 .
N2 B1 H1 109.4 . .
C13 O1 C13 96.4(5) 3 2
C13 O1 C13 96.4(5) 3 .
C13 O1 C13 96.4(5) 2 .
C13 O1 Li1 120.6(4) 3 .
C13 O1 Li1 120.6(4) 2 .
C13 O1 Li1 120.6(4) . .
O1 C13 C14 93.6(6) . .
O1 C13 H13A 113.0 . .
C14 C13 H13A 113.0 . .
O1 C13 H13B 113.0 . .
C14 C13 H13B 113.0 . .
H13A C13 H13B 110.4 . .
C14 C14 C13 77.7(11) 2 .
C14 C14 H14A 115.6 2 .
C13 C14 H14A 115.6 . .
C14 C14 H14B 115.6 2 .
C13 C14 H14B 115.6 . .
H14A C14 H14B 112.6 . .

loop_
_geom_bond_atom_site_label_1
_geom_bond_atom_site_label_2
_geom_bond_distance
_geom_bond_site_symmetry_2
Li1 O1 1.850(13) .
Li1 N1 2.079(7) .
Li1 N1 2.079(7) 3
Li1 N1 2.079(7) 2
N1 C1 1.337(7) .
N1 N2 1.367(5) .
N2 C3 1.342(7) .
N2 B1 1.547(5) .
C1 C2 1.398(8) .
C1 C4 1.493(8) .
C2 C3 1.372(9) .
C2 H2 0.9500 .
C3 H3 0.9500 .
C4 C5 1.402(8) .
C4 C9 1.406(8) .
C5 C6 1.377(9) .
C5 C10 1.525(9) .
C6 C7 1.400(9) .
C6 H6 0.9500 .
C7 C8 1.382(10) .
C7 C11 1.510(9) .
C8 C9 1.401(9) .
C8 H8 0.9500 .
C9 C12 1.501(11) .
C10 H10A 0.9800 .
C10 H10B 0.9800 .
C10 H10C 0.9800 .
C11 H11A 0.9800 .
C11 H11B 0.9800 .
C11 H11C 0.9800 .
C12 H12A 0.9800 .
C12 H12B 0.9800 .
C12 H12C 0.9800 .
B1 N2 1.547(5) 3
B1 N2 1.547(5) 2
B1 H1 1.0000 .
O1 C13 1.482(6) 3
O1 C13 1.482(6) 2
O1 C13 1.482(6) .
C13 C14 1.543(11) .
C13 H13A 0.9900 .
C13 H13B 0.9900 .
C14 C14 1.459(9) 2
C14 H14A 0.9900 .
C14 H14B 0.9900 .

loop_
_geom_torsion_atom_site_label_1
_geom_torsion_atom_site_label_2
_geom_torsion_atom_site_label_3
_geom_torsion_atom_site_label_4
_geom_torsion
_geom_torsion_site_symmetry_1
_geom_torsion_site_symmetry_4
O1 Li1 N1 C1 -8.2(7) . .
N1 Li1 N1 C1 125.5(7) 3 .
N1 Li1 N1 C1 -141.9(7) 2 .
O1 Li1 N1 N2 -176.4(3) . .
N1 Li1 N1 N2 -42.7(3) 3 .
N1 Li1 N1 N2 49.8(3) 2 .
C1 N1 N2 C3 0.0(6) . .
Li1 N1 N2 C3 172.3(4) . .
C1 N1 N2 B1 -179.0(4) . .
Li1 N1 N2 B1 -6.8(5) . .
N2 N1 C1 C2 0.3(6) . .
Li1 N1 C1 C2 -168.3(5) . .
N2 N1 C1 C4 -178.6(4) . .
Li1 N1 C1 C4 12.8(9) . .
N1 C1 C2 C3 -0.5(6) . .
C4 C1 C2 C3 178.2(6) . .
N1 N2 C3 C2 -0.3(6) . .
B1 N2 C3 C2 178.6(4) . .
C1 C2 C3 N2 0.5(7) . .
N1 C1 C4 C5 84.9(7) . .
C2 C1 C4 C5 -93.6(8) . .
N1 C1 C4 C9 -94.3(7) . .
C2 C1 C4 C9 87.1(8) . .
C9 C4 C5 C6 5.9(9) . .
C1 C4 C5 C6 -173.4(6) . .
C9 C4 C5 C10 -173.8(7) . .
C1 C4 C5 C10 7.0(9) . .
C4 C5 C6 C7 -1.6(10) . .
C10 C5 C6 C7 178.1(7) . .
C5 C6 C7 C8 -3.0(10) . .
C5 C6 C7 C11 177.7(6) . .
C6 C7 C8 C9 3.4(10) . .
C11 C7 C8 C9 -177.4(6) . .
C7 C8 C9 C4 0.8(10) . .
C7 C8 C9 C12 -180.0(9) . .
C5 C4 C9 C8 -5.5(9) . .
C1 C4 C9 C8 173.8(6) . .
C5 C4 C9 C12 175.3(8) . .
C1 C4 C9 C12 -5.4(11) . .
C3 N2 B1 N2 -114.2(7) . 3
N1 N2 B1 N2 64.7(5) . 3
C3 N2 B1 N2 125.6(7) . 2
N1 N2 B1 N2 -55.5(6) . 2
N1 Li1 O1 C13 -165.9(9) . 3
N1 Li1 O1 C13 74.1(9) 3 3
N1 Li1 O1 C13 -45.9(9) 2 3
N1 Li1 O1 C13 -45.9(9) . 2
N1 Li1 O1 C13 -165.9(9) 3 2
N1 Li1 O1 C13 74.1(9) 2 2
N1 Li1 O1 C13 74.1(9) . .
N1 Li1 O1 C13 -45.9(9) 3 .
N1 Li1 O1 C13 -165.9(9) 2 .
C13 O1 C13 C14 27.3(8) 3 .
C13 O1 C13 C14 -69.9(5) 2 .
Li1 O1 C13 C14 158.7(6) . .
O1 C13 C14 C14 74.7(12) . 2
